data_4074937
loop_
_publ_author_name
'Downing, Stephen P.'
'Danopoulos, Andreas A.'

_publ_section_title
;
 Indenyl- and Fluorenyl-Functionalized N-Heterocyclic Carbene Complexes of
 Titanium and Vanadium
;
_journal_coden_ASTM ORGND7
_journal_issue 6
_journal_name_full Organometallics
_journal_page_first 1337
_journal_page_last 1340
_journal_paper_doi 10.1021/om051017z
_journal_volume 25
_journal_year 2006
_chemical_formula_moiety 'C32 H37 Cl N3 Ti'
_chemical_formula_sum 'C32 H37 Cl N3 Ti'
_chemical_formula_weight 547.00
_space_group_IT_number 2
_symmetry_cell_setting triclinic
_symmetry_space_group_name_Hall '-P 1'
_symmetry_space_group_name_H-M 'P -1'
_atom_sites_solution_hydrogens geom
_atom_sites_solution_primary direct
_atom_sites_solution_secondary difmap
_audit_creation_method SHELXL-97
_cell_angle_alpha 73.535(9)
_cell_angle_beta 86.508(7)
_cell_angle_gamma 71.966(7)
_cell_formula_units_Z 2
_cell_length_a 8.3495(6)
_cell_length_b 10.7139(13)
_cell_length_c 16.8282(19)
_cell_measurement_reflns_used 6074
_cell_measurement_temperature 120(2)
_cell_measurement_theta_max 27.48
_cell_measurement_theta_min 2.91
_cell_volume 1372.1(3)
_computing_cell_refinement 'DENZO (Otwinowski & Minor, 1997) & COLLECT (Hooft, R.W.W., 1998)'
_computing_data_collection 'COLLECT (Hooft, R.W.W., 1998)'
_computing_data_reduction 'DENZO (Otwinowski & Minor, 1997) & COLLECT (Hooft, R.W.W., 1998)'
_computing_structure_refinement 'SHELXL-97 (Sheldrick, 1997)'
_computing_structure_solution 'Sir-92 (Altomere, 1992)'
_diffrn_ambient_temperature 120(2)
_diffrn_detector_area_resol_mean 9.091
_diffrn_measured_fraction_theta_full 0.988
_diffrn_measured_fraction_theta_max 0.988
_diffrn_measurement_device_type 'Bruker-Nonius 95mm CCD camera on \k-goniostat'
_diffrn_measurement_method '\f & \w scans'
_diffrn_radiation_monochromator '10cm confocal mirrors'
_diffrn_radiation_source 'Bruker-Nonius FR591 rotating anode'
_diffrn_radiation_type MoK\a
_diffrn_radiation_wavelength 0.71073
_diffrn_reflns_av_R_equivalents 0.0411
_diffrn_reflns_av_sigmaI/netI 0.0395
_diffrn_reflns_limit_h_max 10
_diffrn_reflns_limit_h_min -10
_diffrn_reflns_limit_k_max 13
_diffrn_reflns_limit_k_min -13
_diffrn_reflns_limit_l_max 21
_diffrn_reflns_limit_l_min -21
_diffrn_reflns_number 22627
_diffrn_reflns_theta_full 27.62
_diffrn_reflns_theta_max 27.62
_diffrn_reflns_theta_min 3.25
_diffrn_standards_number 0
_exptl_absorpt_coefficient_mu 0.436
_exptl_absorpt_correction_T_max 0.9786
_exptl_absorpt_correction_T_min 0.9577
_exptl_absorpt_correction_type multi-scan
_exptl_absorpt_process_details 'SADABS V2.10 (Sheldrick, G.M., 2003)'
_exptl_crystal_colour black
_exptl_crystal_density_diffrn 1.324
_exptl_crystal_density_method 'not measured'
_exptl_crystal_description block
_exptl_crystal_F_000 578
_exptl_crystal_size_max 0.10
_exptl_crystal_size_mid 0.10
_exptl_crystal_size_min 0.05
_refine_diff_density_max 0.679
_refine_diff_density_min -0.548
_refine_diff_density_rms 0.058
_refine_ls_extinction_method none
_refine_ls_goodness_of_fit_ref 1.088
_refine_ls_hydrogen_treatment constr
_refine_ls_matrix_type full
_refine_ls_number_parameters 340
_refine_ls_number_reflns 6276
_refine_ls_number_restraints 0
_refine_ls_restrained_S_all 1.088
_refine_ls_R_factor_all 0.0629
_refine_ls_R_factor_gt 0.0484
_refine_ls_shift/su_max 0.001
_refine_ls_shift/su_mean 0.000
_refine_ls_structure_factor_coef Fsqd
_refine_ls_weighting_details 'calc w=1/[\s^2^(Fo^2^)+(0.0425P)^2^+1.2498P] where P=(Fo^2^+2Fc^2^)/3'
_refine_ls_weighting_scheme calc
_refine_ls_wR_factor_gt 0.1081
_refine_ls_wR_factor_ref 0.1140
_reflns_number_gt 5286
_reflns_number_total 6276
_reflns_threshold_expression >2sigma(I)
_cod_data_source_file om051017zsi20060106_125724.cif
_cod_data_source_block (Fl-NHC)Ti(NMe2)Cl
_cod_original_cell_volume 1372.1(2)
_cod_original_sg_symbol_Hall '-p 1'
_cod_original_sg_symbol_H-M p-1
_cod_database_code 4074937

loop_
_symmetry_equiv_pos_as_xyz
'x, y, z'
'-x, -y, -z'

loop_
_atom_site_label
_atom_site_type_symbol
_atom_site_fract_x
_atom_site_fract_y
_atom_site_fract_z
_atom_site_U_iso_or_equiv
_atom_site_adp_type
_atom_site_occupancy
_atom_site_symmetry_multiplicity
_atom_site_calc_flag
_atom_site_refinement_flags
C1 C 0.2111(3) 0.1132(3) 0.62342(16) 0.0389(6) Uani 1 1 d .
H1A H 0.2244 0.0208 0.6199 0.058 Uiso 1 1 calc R
H1B H 0.3218 0.1275 0.6211 0.058 Uiso 1 1 calc R
H1C H 0.1392 0.1804 0.5769 0.058 Uiso 1 1 calc R
C2 C -0.0337(4) 0.1329(4) 0.7037(2) 0.0589(9) Uani 1 1 d .
H2A H -0.1004 0.2045 0.6571 0.088 Uiso 1 1 calc R
H2B H -0.0747 0.1531 0.7558 0.088 Uiso 1 1 calc R
H2C H -0.0446 0.0444 0.7037 0.088 Uiso 1 1 calc R
C3 C 0.4775(3) 0.0357(2) 0.82102(12) 0.0177(4) Uani 1 1 d .
C4 C 0.7163(3) -0.1470(2) 0.84944(13) 0.0217(4) Uani 1 1 d .
H4 H 0.7975 -0.2310 0.8480 0.026 Uiso 1 1 calc R
C5 C 0.7256(3) -0.0665(2) 0.89601(13) 0.0222(4) Uani 1 1 d .
H5 H 0.8148 -0.0816 0.9334 0.027 Uiso 1 1 calc R
C6 C 0.5410(3) 0.1512(2) 0.92044(14) 0.0259(5) Uani 1 1 d .
H6A H 0.6336 0.1319 0.9605 0.031 Uiso 1 1 calc R
H6B H 0.4365 0.1523 0.9518 0.031 Uiso 1 1 calc R
C7 C 0.5181(3) 0.2906(2) 0.85871(15) 0.0285(5) Uani 1 1 d .
H7A H 0.5100 0.3583 0.8896 0.034 Uiso 1 1 calc R
H7B H 0.6191 0.2863 0.8243 0.034 Uiso 1 1 calc R
C8 C 0.3652(3) 0.3389(2) 0.80289(14) 0.0238(4) Uani 1 1 d .
C9 C 0.1948(3) 0.3915(2) 0.82489(14) 0.0260(5) Uani 1 1 d .
C10 C 0.0863(3) 0.4315(2) 0.75301(14) 0.0262(5) Uani 1 1 d .
C11 C 0.1925(3) 0.4157(2) 0.68361(14) 0.0253(5) Uani 1 1 d .
C12 C 0.3634(3) 0.3600(2) 0.71476(14) 0.0234(4) Uani 1 1 d .
C13 C 0.4949(3) 0.3338(2) 0.65849(15) 0.0296(5) Uani 1 1 d .
H13 H 0.6086 0.2916 0.6781 0.036 Uiso 1 1 calc R
C14 C 0.4555(4) 0.3699(2) 0.57561(16) 0.0351(6) Uani 1 1 d .
H14 H 0.5436 0.3550 0.5377 0.042 Uiso 1 1 calc R
C15 C 0.2878(4) 0.4286(3) 0.54533(15) 0.0373(6) Uani 1 1 d .
H15 H 0.2652 0.4538 0.4873 0.045 Uiso 1 1 calc R
C16 C 0.1566(3) 0.4502(2) 0.59753(15) 0.0326(5) Uani 1 1 d .
H16 H 0.0436 0.4876 0.5765 0.039 Uiso 1 1 calc R
C17 C -0.0906(3) 0.4770(2) 0.75981(17) 0.0334(5) Uani 1 1 d .
H17 H -0.1628 0.5009 0.7128 0.040 Uiso 1 1 calc R
C18 C -0.1561(3) 0.4861(2) 0.83529(19) 0.0398(6) Uani 1 1 d .
H18 H -0.2748 0.5174 0.8403 0.048 Uiso 1 1 calc R
C19 C -0.0503(4) 0.4500(2) 0.90566(17) 0.0397(7) Uani 1 1 d .
H19 H -0.0994 0.4587 0.9570 0.048 Uiso 1 1 calc R
C20 C 0.1206(3) 0.4028(2) 0.90191(15) 0.0324(5) Uani 1 1 d .
H20 H 0.1895 0.3776 0.9503 0.039 Uiso 1 1 calc R
C21 C 0.5170(3) -0.1497(2) 0.74875(12) 0.0188(4) Uani 1 1 d .
C22 C 0.3985(3) -0.2199(2) 0.77591(13) 0.0203(4) Uani 1 1 d .
C23 C 0.3172(3) -0.2240(2) 0.85964(13) 0.0216(4) Uani 1 1 d .
H23 H 0.3153 -0.1389 0.8736 0.026 Uiso 1 1 calc R
C24 C 0.1366(3) -0.2276(3) 0.85976(17) 0.0336(5) Uani 1 1 d .
H24A H 0.0706 -0.1505 0.8155 0.050 Uiso 1 1 calc R
H24B H 0.0875 -0.2209 0.9134 0.050 Uiso 1 1 calc R
H24C H 0.1353 -0.3135 0.8505 0.050 Uiso 1 1 calc R
C25 C 0.4219(3) -0.3454(2) 0.92713(14) 0.0295(5) Uani 1 1 d .
H25A H 0.4279 -0.4306 0.9144 0.044 Uiso 1 1 calc R
H25B H 0.3691 -0.3449 0.9807 0.044 Uiso 1 1 calc R
H25C H 0.5358 -0.3388 0.9296 0.044 Uiso 1 1 calc R
C26 C 0.3648(3) -0.2925(2) 0.72537(14) 0.0259(5) Uani 1 1 d .
H26 H 0.2851 -0.3412 0.7421 0.031 Uiso 1 1 calc R
C27 C 0.4453(3) -0.2949(2) 0.65140(14) 0.0288(5) Uani 1 1 d .
H27 H 0.4207 -0.3449 0.6178 0.035 Uiso 1 1 calc R
C28 C 0.5617(3) -0.2247(2) 0.62618(14) 0.0268(5) Uani 1 1 d .
H28 H 0.6158 -0.2266 0.5750 0.032 Uiso 1 1 calc R
C29 C 0.6014(3) -0.1509(2) 0.67437(13) 0.0216(4) Uani 1 1 d .
C30 C 0.7343(3) -0.0790(2) 0.64574(14) 0.0254(5) Uani 1 1 d .
H30 H 0.7411 -0.0288 0.6866 0.030 Uiso 1 1 calc R
C31 C 0.6894(3) 0.0248(3) 0.56096(15) 0.0355(6) Uani 1 1 d .
H31A H 0.6850 -0.0223 0.5194 0.053 Uiso 1 1 calc R
H31B H 0.7750 0.0721 0.5462 0.053 Uiso 1 1 calc R
H31C H 0.5792 0.0916 0.5628 0.053 Uiso 1 1 calc R
C32 C 0.9078(3) -0.1830(3) 0.64445(17) 0.0368(6) Uani 1 1 d .
H32A H 0.9356 -0.2491 0.6993 0.055 Uiso 1 1 calc R
H32B H 0.9930 -0.1353 0.6301 0.055 Uiso 1 1 calc R
H32C H 0.9057 -0.2312 0.6031 0.055 Uiso 1 1 calc R
Cl1 Cl 0.10115(7) 0.09411(5) 0.90449(3) 0.02632(13) Uani 1 1 d .
N1 N 0.1393(2) 0.12803(18) 0.69539(12) 0.0271(4) Uani 1 1 d .
N2 N 0.5656(2) -0.08447(16) 0.80365(10) 0.0170(3) Uani 1 1 d .
N3 N 0.5800(2) 0.04256(17) 0.87877(11) 0.0205(4) Uani 1 1 d .
Ti1 Ti 0.22640(5) 0.18728(4) 0.78094(2) 0.01903(11) Uani 1 1 d .

loop_
_atom_site_aniso_label
_atom_site_aniso_U_11
_atom_site_aniso_U_22
_atom_site_aniso_U_33
_atom_site_aniso_U_23
_atom_site_aniso_U_13
_atom_site_aniso_U_12
C1 0.0384(15) 0.0341(14) 0.0393(15) -0.0074(11) -0.0042(11) -0.0054(11)
C2 0.0410(17) 0.100(3) 0.0449(17) -0.0235(18) -0.0004(13) -0.0307(18)
C3 0.0214(10) 0.0177(9) 0.0165(9) -0.0062(7) 0.0020(8) -0.0082(8)
C4 0.0184(10) 0.0212(10) 0.0244(11) -0.0065(8) -0.0019(8) -0.0036(8)
C5 0.0182(10) 0.0257(11) 0.0230(10) -0.0069(8) -0.0016(8) -0.0067(8)
C6 0.0322(12) 0.0247(11) 0.0253(11) -0.0133(9) -0.0023(9) -0.0087(9)
C7 0.0371(13) 0.0224(11) 0.0328(12) -0.0120(9) -0.0012(10) -0.0144(10)
C8 0.0310(12) 0.0163(10) 0.0266(11) -0.0086(8) 0.0042(9) -0.0092(9)
C9 0.0357(13) 0.0156(10) 0.0284(11) -0.0084(8) 0.0073(9) -0.0092(9)
C10 0.0316(12) 0.0151(10) 0.0297(12) -0.0054(9) 0.0057(9) -0.0057(9)
C11 0.0294(12) 0.0168(10) 0.0274(11) -0.0051(8) 0.0033(9) -0.0054(9)
C12 0.0289(12) 0.0152(9) 0.0267(11) -0.0062(8) 0.0062(9) -0.0084(9)
C13 0.0318(13) 0.0219(11) 0.0374(13) -0.0106(10) 0.0105(10) -0.0112(10)
C14 0.0477(16) 0.0261(12) 0.0321(13) -0.0093(10) 0.0185(11) -0.0141(11)
C15 0.0568(17) 0.0290(12) 0.0233(12) -0.0038(10) 0.0044(11) -0.0128(12)
C16 0.0410(14) 0.0234(11) 0.0294(12) -0.0031(9) -0.0022(10) -0.0073(10)
C17 0.0300(13) 0.0180(11) 0.0488(15) -0.0083(10) 0.0050(11) -0.0042(9)
C18 0.0345(14) 0.0232(12) 0.0619(18) -0.0169(12) 0.0206(13) -0.0078(10)
C19 0.0537(17) 0.0264(12) 0.0452(15) -0.0196(11) 0.0286(13) -0.0174(12)
C20 0.0498(15) 0.0206(11) 0.0309(12) -0.0122(9) 0.0116(11) -0.0139(11)
C21 0.0206(10) 0.0148(9) 0.0213(10) -0.0068(8) -0.0031(8) -0.0034(8)
C22 0.0193(10) 0.0155(9) 0.0247(10) -0.0056(8) -0.0026(8) -0.0027(8)
C23 0.0216(11) 0.0179(10) 0.0261(11) -0.0072(8) 0.0023(8) -0.0064(8)
C24 0.0224(12) 0.0360(13) 0.0438(14) -0.0100(11) 0.0047(10) -0.0126(10)
C25 0.0290(12) 0.0309(12) 0.0258(11) -0.0072(9) 0.0025(9) -0.0061(10)
C26 0.0258(12) 0.0218(10) 0.0331(12) -0.0094(9) -0.0037(9) -0.0088(9)
C27 0.0367(13) 0.0221(11) 0.0310(12) -0.0130(9) -0.0058(10) -0.0076(10)
C28 0.0331(12) 0.0240(11) 0.0227(11) -0.0102(9) -0.0018(9) -0.0040(9)
C29 0.0237(11) 0.0185(10) 0.0207(10) -0.0058(8) -0.0004(8) -0.0035(8)
C30 0.0297(12) 0.0250(11) 0.0234(11) -0.0092(9) 0.0071(9) -0.0103(9)
C31 0.0432(15) 0.0304(13) 0.0295(12) -0.0041(10) 0.0050(11) -0.0111(11)
C32 0.0314(13) 0.0353(13) 0.0419(14) -0.0084(11) 0.0069(11) -0.0108(11)
Cl1 0.0325(3) 0.0227(3) 0.0248(3) -0.0070(2) 0.0069(2) -0.0106(2)
N1 0.0158(9) 0.0151(8) 0.0393(11) 0.0068(8) -0.0002(8) -0.0018(7)
N2 0.0176(8) 0.0162(8) 0.0180(8) -0.0055(6) 0.0004(6) -0.0057(7)
N3 0.0230(9) 0.0199(8) 0.0207(9) -0.0075(7) -0.0003(7) -0.0079(7)
Ti1 0.0204(2) 0.01543(18) 0.02147(19) -0.00576(14) 0.00021(14) -0.00519(14)

loop_
_atom_type_symbol
_atom_type_description
_atom_type_scat_dispersion_real
_atom_type_scat_dispersion_imag
_atom_type_scat_source
C C 0.0033 0.0016 'International Tables Vol C Tables 4.2.6.8 and 6.1.1.4'
H H 0.0000 0.0000 'International Tables Vol C Tables 4.2.6.8 and 6.1.1.4'
Cl Cl 0.1484 0.1585 'International Tables Vol C Tables 4.2.6.8 and 6.1.1.4'
N N 0.0061 0.0033 'International Tables Vol C Tables 4.2.6.8 and 6.1.1.4'
Ti Ti 0.2776 0.4457 'International Tables Vol C Tables 4.2.6.8 and 6.1.1.4'

loop_
_geom_angle_atom_site_label_1
_geom_angle_atom_site_label_2
_geom_angle_atom_site_label_3
_geom_angle
N1 C1 H1A 109.5
N1 C1 H1B 109.5
H1A C1 H1B 109.5
N1 C1 H1C 109.5
H1A C1 H1C 109.5
H1B C1 H1C 109.5
N1 C2 H2A 109.5
N1 C2 H2B 109.5
H2A C2 H2B 109.5
N1 C2 H2C 109.5
H2A C2 H2C 109.5
H2B C2 H2C 109.5
N3 C3 N2 102.54(17)
N3 C3 Ti1 123.49(14)
N2 C3 Ti1 133.85(14)
C5 C4 N2 107.08(18)
C5 C4 H4 126.5
N2 C4 H4 126.5
C4 C5 N3 106.32(18)
C4 C5 H5 126.8
N3 C5 H5 126.8
N3 C6 C7 111.55(18)
N3 C6 H6A 109.3
C7 C6 H6A 109.3
N3 C6 H6B 109.3
C7 C6 H6B 109.3
H6A C6 H6B 108.0
C8 C7 C6 113.62(18)
C8 C7 H7A 108.8
C6 C7 H7A 108.8
C8 C7 H7B 108.8
C6 C7 H7B 108.8
H7A C7 H7B 107.7
C9 C8 C12 106.67(19)
C9 C8 C7 126.3(2)
C12 C8 C7 126.4(2)
C9 C8 Ti1 74.89(12)
C12 C8 Ti1 74.97(12)
C7 C8 Ti1 122.51(14)
C20 C9 C8 132.1(2)
C20 C9 C10 118.6(2)
C8 C9 C10 109.13(19)
C20 C9 Ti1 120.08(15)
C8 C9 Ti1 70.69(12)
C10 C9 Ti1 72.61(12)
C17 C10 C9 120.3(2)
C17 C10 C11 132.3(2)
C9 C10 C11 107.3(2)
C17 C10 Ti1 118.34(15)
C9 C10 Ti1 73.04(12)
C11 C10 Ti1 74.44(12)
C16 C11 C12 120.3(2)
C16 C11 C10 132.3(2)
C12 C11 C10 107.3(2)
C16 C11 Ti1 124.50(16)
C12 C11 Ti1 71.93(12)
C10 C11 Ti1 71.42(12)
C13 C12 C11 118.9(2)
C13 C12 C8 131.9(2)
C11 C12 C8 109.18(19)
C13 C12 Ti1 120.72(14)
C11 C12 Ti1 74.16(12)
C8 C12 Ti1 70.43(11)
C14 C13 C12 119.1(2)
C14 C13 H13 120.5
C12 C13 H13 120.5
C13 C14 C15 121.6(2)
C13 C14 H14 119.2
C15 C14 H14 119.2
C16 C15 C14 121.4(2)
C16 C15 H15 119.3
C14 C15 H15 119.3
C15 C16 C11 118.7(2)
C15 C16 H16 120.7
C11 C16 H16 120.7
C18 C17 C10 118.9(3)
C18 C17 H17 120.6
C10 C17 H17 120.6
C17 C18 C19 121.1(2)
C17 C18 H18 119.4
C19 C18 H18 119.4
C20 C19 C18 121.7(2)
C20 C19 H19 119.2
C18 C19 H19 119.2
C19 C20 C9 119.3(2)
C19 C20 H20 120.3
C9 C20 H20 120.3
C29 C21 C22 122.68(19)
C29 C21 N2 118.66(18)
C22 C21 N2 118.39(18)
C26 C22 C21 117.5(2)
C26 C22 C23 121.05(19)
C21 C22 C23 121.39(18)
C24 C23 C22 113.22(19)
C24 C23 C25 109.83(19)
C22 C23 C25 110.71(17)
C24 C23 H23 107.6
C22 C23 H23 107.6
C25 C23 H23 107.6
C23 C24 H24A 109.5
C23 C24 H24B 109.5
H24A C24 H24B 109.5
C23 C24 H24C 109.5
H24A C24 H24C 109.5
H24B C24 H24C 109.5
C23 C25 H25A 109.5
C23 C25 H25B 109.5
H25A C25 H25B 109.5
C23 C25 H25C 109.5
H25A C25 H25C 109.5
H25B C25 H25C 109.5
C27 C26 C22 121.2(2)
C27 C26 H26 119.4
C22 C26 H26 119.4
C26 C27 C28 120.1(2)
C26 C27 H27 120.0
C28 C27 H27 120.0
C27 C28 C29 121.3(2)
C27 C28 H28 119.3
C29 C28 H28 119.3
C28 C29 C21 117.3(2)
C28 C29 C30 119.65(19)
C21 C29 C30 123.09(18)
C29 C30 C31 112.13(19)
C29 C30 C32 110.76(18)
C31 C30 C32 110.18(19)
C29 C30 H30 107.9
C31 C30 H30 107.9
C32 C30 H30 107.9
C30 C31 H31A 109.5
C30 C31 H31B 109.5
H31A C31 H31B 109.5
C30 C31 H31C 109.5
H31A C31 H31C 109.5
H31B C31 H31C 109.5
C30 C32 H32A 109.5
C30 C32 H32B 109.5
H32A C32 H32B 109.5
C30 C32 H32C 109.5
H32A C32 H32C 109.5
H32B C32 H32C 109.5
C1 N1 C2 117.0(2)
C1 N1 Ti1 127.08(17)
C2 N1 Ti1 114.24(18)
C3 N2 C4 111.39(16)
C3 N2 C21 128.44(17)
C4 N2 C21 120.13(16)
C3 N3 C5 112.67(17)
C3 N3 C6 124.79(18)
C5 N3 C6 122.52(18)
N1 Ti1 C3 105.58(7)
N1 Ti1 Cl1 103.97(6)
C3 Ti1 Cl1 92.36(5)
N1 Ti1 C8 144.47(8)
C3 Ti1 C8 81.88(7)
Cl1 Ti1 C8 110.46(6)
N1 Ti1 C10 106.29(8)
C3 Ti1 C10 139.81(8)
Cl1 Ti1 C10 102.98(6)
C8 Ti1 C10 58.00(8)
N1 Ti1 C9 140.64(8)
C3 Ti1 C9 110.48(8)
Cl1 Ti1 C9 89.97(6)
C8 Ti1 C9 34.42(8)
C10 Ti1 C9 34.36(8)
N1 Ti1 C12 109.93(8)
C3 Ti1 C12 89.59(7)
Cl1 Ti1 C12 144.14(5)
C8 Ti1 C12 34.60(7)
C10 Ti1 C12 56.70(7)
C9 Ti1 C12 56.15(7)
N1 Ti1 C11 91.07(7)
C3 Ti1 C11 122.41(8)
Cl1 Ti1 C11 136.99(6)
C8 Ti1 C11 57.57(8)
C10 Ti1 C11 34.14(7)
C9 Ti1 C11 56.36(7)
C12 Ti1 C11 33.91(7)

loop_
_geom_bond_atom_site_label_1
_geom_bond_atom_site_label_2
_geom_bond_distance
C1 N1 1.347(3)
C1 H1A 0.9800
C1 H1B 0.9800
C1 H1C 0.9800
C2 N1 1.428(3)
C2 H2A 0.9800
C2 H2B 0.9800
C2 H2C 0.9800
C3 N3 1.365(3)
C3 N2 1.372(3)
C3 Ti1 2.221(2)
C4 C5 1.340(3)
C4 N2 1.389(3)
C4 H4 0.9500
C5 N3 1.378(3)
C5 H5 0.9500
C6 N3 1.467(3)
C6 C7 1.521(3)
C6 H6A 0.9900
C6 H6B 0.9900
C7 C8 1.497(3)
C7 H7A 0.9900
C7 H7B 0.9900
C8 C9 1.427(3)
C8 C12 1.436(3)
C8 Ti1 2.382(2)
C9 C20 1.422(3)
C9 C10 1.438(3)
C9 Ti1 2.437(2)
C10 C17 1.413(3)
C10 C11 1.439(3)
C10 Ti1 2.431(2)
C11 C16 1.416(3)
C11 C12 1.433(3)
C11 Ti1 2.471(2)
C12 C13 1.419(3)
C12 Ti1 2.442(2)
C13 C14 1.369(4)
C13 H13 0.9500
C14 C15 1.406(4)
C14 H14 0.9500
C15 C16 1.366(4)
C15 H15 0.9500
C16 H16 0.9500
C17 C18 1.369(4)
C17 H17 0.9500
C18 C19 1.410(4)
C18 H18 0.9500
C19 C20 1.362(4)
C19 H19 0.9500
C20 H20 0.9500
C21 C29 1.400(3)
C21 C22 1.402(3)
C21 N2 1.447(2)
C22 C26 1.395(3)
C22 C23 1.521(3)
C23 C24 1.520(3)
C23 C25 1.525(3)
C23 H23 1.0000
C24 H24A 0.9800
C24 H24B 0.9800
C24 H24C 0.9800
C25 H25A 0.9800
C25 H25B 0.9800
C25 H25C 0.9800
C26 C27 1.381(3)
C26 H26 0.9500
C27 C28 1.383(3)
C27 H27 0.9500
C28 C29 1.396(3)
C28 H28 0.9500
C29 C30 1.520(3)
C30 C31 1.524(3)
C30 C32 1.533(3)
C30 H30 1.0000
C31 H31A 0.9800
C31 H31B 0.9800
C31 H31C 0.9800
C32 H32A 0.9800
C32 H32B 0.9800
C32 H32C 0.9800
Cl1 Ti1 2.3703(7)
N1 Ti1 1.984(2)

loop_
_geom_torsion_atom_site_label_1
_geom_torsion_atom_site_label_2
_geom_torsion_atom_site_label_3
_geom_torsion_atom_site_label_4
_geom_torsion
N2 C4 C5 N3 0.8(2)
N3 C6 C7 C8 67.4(3)
C6 C7 C8 C9 75.5(3)
C6 C7 C8 C12 -114.4(2)
C6 C7 C8 Ti1 -19.4(3)
C12 C8 C9 C20 -177.6(2)
C7 C8 C9 C20 -6.0(4)
Ti1 C8 C9 C20 113.5(2)
C12 C8 C9 C10 6.0(2)
C7 C8 C9 C10 177.67(19)
Ti1 C8 C9 C10 -62.82(15)
C12 C8 C9 Ti1 68.82(14)
C7 C8 C9 Ti1 -119.5(2)
C20 C9 C10 C17 -1.9(3)
C8 C9 C10 C17 174.98(19)
Ti1 C9 C10 C17 113.4(2)
C20 C9 C10 C11 177.59(19)
C8 C9 C10 C11 -5.5(2)
Ti1 C9 C10 C11 -67.11(14)
C20 C9 C10 Ti1 -115.30(19)
C8 C9 C10 Ti1 61.62(14)
C17 C10 C11 C16 5.7(4)
C9 C10 C11 C16 -173.7(2)
Ti1 C10 C11 C16 120.1(3)
C17 C10 C11 C12 -177.8(2)
C9 C10 C11 C12 2.8(2)
Ti1 C10 C11 C12 -63.39(14)
C17 C10 C11 Ti1 -114.4(2)
C9 C10 C11 Ti1 66.16(14)
C16 C11 C12 C13 -3.2(3)
C10 C11 C12 C13 179.80(19)
Ti1 C11 C12 C13 116.74(19)
C16 C11 C12 C8 177.91(19)
C10 C11 C12 C8 0.9(2)
Ti1 C11 C12 C8 -62.14(14)
C16 C11 C12 Ti1 -120.0(2)
C10 C11 C12 Ti1 63.06(14)
C9 C8 C12 C13 177.1(2)
C7 C8 C12 C13 5.4(4)
Ti1 C8 C12 C13 -114.2(2)
C9 C8 C12 C11 -4.3(2)
C7 C8 C12 C11 -175.92(19)
Ti1 C8 C12 C11 64.51(15)
C9 C8 C12 Ti1 -68.76(14)
C7 C8 C12 Ti1 119.6(2)
C11 C12 C13 C14 3.9(3)
C8 C12 C13 C14 -177.5(2)
Ti1 C12 C13 C14 91.9(2)
C12 C13 C14 C15 -1.9(3)
C13 C14 C15 C16 -1.0(4)
C14 C15 C16 C11 1.7(4)
C12 C11 C16 C15 0.4(3)
C10 C11 C16 C15 176.5(2)
Ti1 C11 C16 C15 -87.7(3)
C9 C10 C17 C18 2.0(3)
C11 C10 C17 C18 -177.4(2)
Ti1 C10 C17 C18 88.0(2)
C10 C17 C18 C19 -0.5(3)
C17 C18 C19 C20 -1.0(4)
C18 C19 C20 C9 1.0(3)
C8 C9 C20 C19 -175.6(2)
C10 C9 C20 C19 0.5(3)
Ti1 C9 C20 C19 -85.1(2)
C29 C21 C22 C26 -0.3(3)
N2 C21 C22 C26 -174.27(18)
C29 C21 C22 C23 176.06(19)
N2 C21 C22 C23 2.1(3)
C26 C22 C23 C24 -36.9(3)
C21 C22 C23 C24 146.9(2)
C26 C22 C23 C25 87.0(2)
C21 C22 C23 C25 -89.3(2)
C21 C22 C26 C27 -0.1(3)
C23 C22 C26 C27 -176.5(2)
C22 C26 C27 C28 0.0(3)
C26 C27 C28 C29 0.4(3)
C27 C28 C29 C21 -0.7(3)
C27 C28 C29 C30 178.0(2)
C22 C21 C29 C28 0.7(3)
N2 C21 C29 C28 174.65(18)
C22 C21 C29 C30 -177.93(19)
N2 C21 C29 C30 -4.0(3)
C28 C29 C30 C31 58.8(3)
C21 C29 C30 C31 -122.6(2)
C28 C29 C30 C32 -64.7(3)
C21 C29 C30 C32 113.9(2)
N3 C3 N2 C4 -0.2(2)
Ti1 C3 N2 C4 -176.09(15)
N3 C3 N2 C21 177.32(18)
Ti1 C3 N2 C21 1.4(3)
C5 C4 N2 C3 -0.4(2)
C5 C4 N2 C21 -178.12(18)
C29 C21 N2 C3 109.2(2)
C22 C21 N2 C3 -76.7(3)
C29 C21 N2 C4 -73.5(2)
C22 C21 N2 C4 100.7(2)
N2 C3 N3 C5 0.7(2)
Ti1 C3 N3 C5 177.16(14)
N2 C3 N3 C6 -177.94(18)
Ti1 C3 N3 C6 -1.5(3)
C4 C5 N3 C3 -1.0(2)
C4 C5 N3 C6 177.73(19)
C7 C6 N3 C3 -60.4(3)
C7 C6 N3 C5 121.0(2)
C1 N1 Ti1 C3 -59.2(2)
C2 N1 Ti1 C3 136.0(2)
C1 N1 Ti1 Cl1 -155.75(18)
C2 N1 Ti1 Cl1 39.5(2)
C1 N1 Ti1 C8 38.7(3)
C2 N1 Ti1 C8 -126.1(2)
C1 N1 Ti1 C10 96.0(2)
C2 N1 Ti1 C10 -68.8(2)
C1 N1 Ti1 C9 96.6(2)
C2 N1 Ti1 C9 -68.1(2)
C1 N1 Ti1 C12 36.1(2)
C2 N1 Ti1 C12 -128.7(2)
C1 N1 Ti1 C11 64.9(2)
C2 N1 Ti1 C11 -99.8(2)
N3 C3 Ti1 N1 178.80(15)
N2 C3 Ti1 N1 -6.0(2)
N3 C3 Ti1 Cl1 -75.98(16)
N2 C3 Ti1 Cl1 99.18(19)
N3 C3 Ti1 C8 34.35(16)
N2 C3 Ti1 C8 -150.5(2)
N3 C3 Ti1 C10 37.4(2)
N2 C3 Ti1 C10 -147.41(17)
N3 C3 Ti1 C9 14.87(18)
N2 C3 Ti1 C9 -169.96(18)
N3 C3 Ti1 C12 68.20(17)
N2 C3 Ti1 C12 -116.63(19)
N3 C3 Ti1 C11 77.27(18)
N2 C3 Ti1 C11 -107.56(19)
C9 C8 Ti1 N1 108.06(16)
C12 C8 Ti1 N1 -4.3(2)
C7 C8 Ti1 N1 -128.18(18)
C9 C8 Ti1 C3 -146.45(14)
C12 C8 Ti1 C3 101.20(13)
C7 C8 Ti1 C3 -22.69(18)
C9 C8 Ti1 Cl1 -56.96(13)
C12 C8 Ti1 Cl1 -169.31(11)
C7 C8 Ti1 Cl1 66.80(18)
C9 C8 Ti1 C10 35.88(12)
C12 C8 Ti1 C10 -76.46(13)
C7 C8 Ti1 C10 159.6(2)
C12 C8 Ti1 C9 -112.34(18)
C7 C8 Ti1 C9 123.8(2)
C9 C8 Ti1 C12 112.34(18)
C7 C8 Ti1 C12 -123.9(2)
C9 C8 Ti1 C11 76.48(14)
C12 C8 Ti1 C11 -35.86(12)
C7 C8 Ti1 C11 -159.8(2)
C17 C10 Ti1 N1 63.5(2)
C9 C10 Ti1 N1 179.24(13)
C11 C10 Ti1 N1 -66.66(15)
C17 C10 Ti1 C3 -155.32(17)
C9 C10 Ti1 C3 -39.54(18)
C11 C10 Ti1 C3 74.57(18)
C17 C10 Ti1 Cl1 -45.5(2)
C9 C10 Ti1 Cl1 70.24(13)
C11 C10 Ti1 Cl1 -175.66(12)
C17 C10 Ti1 C8 -151.7(2)
C9 C10 Ti1 C8 -35.95(13)
C11 C10 Ti1 C8 78.15(14)
C17 C10 Ti1 C9 -115.8(2)
C11 C10 Ti1 C9 114.10(19)
C17 C10 Ti1 C12 166.9(2)
C9 C10 Ti1 C12 -77.29(14)
C11 C10 Ti1 C12 36.82(13)
C17 C10 Ti1 C11 130.1(3)
C9 C10 Ti1 C11 -114.10(19)
C20 C9 Ti1 N1 112.4(2)
C8 C9 Ti1 N1 -119.42(15)
C10 C9 Ti1 N1 -1.15(19)
C20 C9 Ti1 C3 -92.5(2)
C8 C9 Ti1 C3 35.73(14)
C10 C9 Ti1 C3 153.99(13)
C20 C9 Ti1 Cl1 0.0(2)
C8 C9 Ti1 Cl1 128.24(12)
C10 C9 Ti1 Cl1 -113.50(12)
C20 C9 Ti1 C8 -128.2(3)
C10 C9 Ti1 C8 118.26(19)
C20 C9 Ti1 C10 113.5(3)
C8 C9 Ti1 C10 -118.26(19)
C20 C9 Ti1 C12 -167.5(2)
C8 C9 Ti1 C12 -39.23(12)
C10 C9 Ti1 C12 79.04(14)
C20 C9 Ti1 C11 151.5(2)
C8 C9 Ti1 C11 -80.29(14)
C10 C9 Ti1 C11 37.97(13)
C13 C12 Ti1 N1 -54.8(2)
C11 C12 Ti1 N1 59.75(14)
C8 C12 Ti1 N1 177.35(12)
C13 C12 Ti1 C3 51.66(19)
C11 C12 Ti1 C3 166.20(13)
C8 C12 Ti1 C3 -76.20(13)
C13 C12 Ti1 Cl1 145.13(16)
C11 C12 Ti1 Cl1 -100.34(14)
C8 C12 Ti1 Cl1 17.27(17)
C13 C12 Ti1 C8 127.9(3)
C11 C12 Ti1 C8 -117.60(18)
C13 C12 Ti1 C10 -151.6(2)
C11 C12 Ti1 C10 -37.07(12)
C8 C12 Ti1 C10 80.53(14)
C13 C12 Ti1 C9 166.9(2)
C11 C12 Ti1 C9 -78.59(14)
C8 C12 Ti1 C9 39.02(13)
C13 C12 Ti1 C11 -114.5(2)
C8 C12 Ti1 C11 117.60(18)
C16 C11 Ti1 N1 -10.8(2)
C12 C11 Ti1 N1 -125.69(13)
C10 C11 Ti1 N1 118.18(14)
C16 C11 Ti1 C3 98.4(2)
C12 C11 Ti1 C3 -16.41(15)
C10 C11 Ti1 C3 -132.54(13)
C16 C11 Ti1 Cl1 -122.82(18)
C12 C11 Ti1 Cl1 122.35(12)
C10 C11 Ti1 Cl1 6.21(18)
C16 C11 Ti1 C8 151.4(2)
C12 C11 Ti1 C8 36.60(12)
C10 C11 Ti1 C8 -79.54(14)
C16 C11 Ti1 C10 -129.0(3)
C12 C11 Ti1 C10 116.13(19)
C16 C11 Ti1 C9 -167.3(2)
C12 C11 Ti1 C9 77.91(14)
C10 C11 Ti1 C9 -38.22(13)
C16 C11 Ti1 C12 114.8(3)
C10 C11 Ti1 C12 -116.13(19)
